data_4311694
loop_
_publ_author_name
'Yuan-Fu Deng'
'Zhao-Hui Zhou'
'Hui-Lin Wan'

_publ_section_title
;
 pH-Dependent Isolations and Spectroscopic, Structural, and Thermal
 Studies of Titanium Citrate Complexes
;
_journal_name_full 'Inorganic Chemistry'
_journal_page_first 6266
_journal_page_last 6273
_journal_paper_doi 10.1021/ic0496018
_journal_volume 43
_journal_year 2004
_chemical_formula_sum 'C36 H85 Ba3 N7 O57 Ti2'
_chemical_formula_weight 2035.93
_chemical_name_common 'Ammonium barium titanium(IV) citrate'
_chemical_name_systematic
; 
 ? 
;
_space_group_IT_number 147
_symmetry_cell_setting hexagonal
_symmetry_space_group_name_Hall '-P 3'
_symmetry_space_group_name_H-M 'P -3'
_atom_sites_solution_hydrogens geom
_atom_sites_solution_primary direct
_atom_sites_solution_secondary difmap
_audit_creation_method SHELXL-97
_cell_angle_alpha 90.00
_cell_angle_beta 90.00
_cell_angle_gamma 120.00
_cell_formula_units_Z 1
_cell_length_a 14.7993(6)
_cell_length_b 14.799
_cell_length_c 9.4457(4)
_cell_measurement_temperature 296(2)
_cell_measurement_theta_max 28.34
_cell_measurement_theta_min 2.16
_cell_volume 1791.59(11)
_computing_cell_refinement 'SAIRT (Bruker, 1998)'
_computing_data_collection 'SMART (Bruker, 1998)'
_computing_data_reduction 'SAIRT (Bruker, 1998)'
_computing_molecular_graphics 'ORTEP-II (Johnson, 1976)'
_computing_publication_material 'SHELXL-97 (Sheldrick, 1997)'
_computing_structure_refinement 'SHELXL-97 (Sheldrick, 1997)'
_computing_structure_solution 'SHELXS-97 (Sheldrick, 1990)'
_diffrn_ambient_temperature 296(2)
_diffrn_measured_fraction_theta_full 0.954
_diffrn_measured_fraction_theta_max 0.954
_diffrn_measurement_device_type 'Smart Apex Bruker CCD'
_diffrn_radiation_monochromator graphite
_diffrn_radiation_source 'fine-focus sealed tube'
_diffrn_radiation_type MoK\a
_diffrn_radiation_wavelength 0.71073
_diffrn_reflns_av_R_equivalents 0.0235
_diffrn_reflns_av_sigmaI/netI 0.0141
_diffrn_reflns_limit_h_max 19
_diffrn_reflns_limit_h_min -18
_diffrn_reflns_limit_k_max 18
_diffrn_reflns_limit_k_min -18
_diffrn_reflns_limit_l_max 12
_diffrn_reflns_limit_l_min -12
_diffrn_reflns_number 20179
_diffrn_reflns_theta_full 28.34
_diffrn_reflns_theta_max 28.34
_diffrn_reflns_theta_min 2.16
_exptl_absorpt_coefficient_mu 1.961
_exptl_absorpt_correction_T_max 0.6952
_exptl_absorpt_correction_T_min 0.6196
_exptl_absorpt_correction_type multi-scan
_exptl_absorpt_process_details 'SDABS (Sheldrick, 1996)'
_exptl_crystal_colour colorless
_exptl_crystal_density_diffrn 1.887
_exptl_crystal_density_method 'not measured'
_exptl_crystal_description column
_exptl_crystal_F_000 1018
_exptl_crystal_size_max 0.27
_exptl_crystal_size_mid 0.21
_exptl_crystal_size_min 0.20
_refine_diff_density_max 1.460
_refine_diff_density_min -1.799
_refine_diff_density_rms 0.132
_refine_ls_extinction_method none
_refine_ls_goodness_of_fit_ref 1.099
_refine_ls_hydrogen_treatment mixed
_refine_ls_matrix_type full
_refine_ls_number_parameters 189
_refine_ls_number_reflns 2866
_refine_ls_number_restraints 13
_refine_ls_restrained_S_all 1.097
_refine_ls_R_factor_all 0.0448
_refine_ls_R_factor_gt 0.0426
_refine_ls_shift/su_max 0.001
_refine_ls_shift/su_mean 0.000
_refine_ls_structure_factor_coef Fsqd
_refine_ls_weighting_details 'calc w=1/[\s^2^(Fo^2^)+(0.0647P)^2^+3.9553P] where P=(Fo^2^+2Fc^2^)/3'
_refine_ls_weighting_scheme calc
_refine_ls_wR_factor_gt 0.1171
_refine_ls_wR_factor_ref 0.1191
_reflns_number_gt 2707
_reflns_number_total 2866
_reflns_threshold_expression >2sigma(I)
_cod_data_source_file ic0496018si20040727_105613.cif
_cod_data_source_block zhou
_cod_depositor_comments
;
The following automatic conversions were performed:
'_exptl_absorpt_correction_type' value 'Multi-scan' changed to
'multi-scan' according to
'/home/saulius/struct/CIF-dictionaries/cif_core.dic' dictionary named
'cif_core.dic' version 2.4.1 from 2010-06-29.

Automatic conversion script
Id: cif_fix_enum 1527 2010-12-29 10:47:43Z saulius 

The following automatic conversions were performed:

'_symmetry_cell_setting' tag value 'Hexxagonal' was replaced with
'hexagonal' value as specified in the replacement file
'/home/robertas/cod-tools/perl-scripts/inputs/replacement_values.lst'.

Automatic conversion script
Id: cif_fix_values 3143 2015-03-26 13:38:13Z robertas 
;
_cod_original_cell_volume 1791.62(11)
_cod_database_code 4311694

loop_
_symmetry_equiv_pos_as_xyz
'x, y, z'
'-y, x-y, z'
'-x+y, -x, z'
'-x, -y, -z'
'y, -x+y, -z'
'x-y, x, -z'

loop_
_atom_site_label
_atom_site_type_symbol
_atom_site_fract_x
_atom_site_fract_y
_atom_site_fract_z
_atom_site_U_iso_or_equiv
_atom_site_adp_type
_atom_site_occupancy
_atom_site_symmetry_multiplicity
_atom_site_calc_flag
_atom_site_refinement_flags
_atom_site_disorder_assembly
_atom_site_disorder_group
Ba1 Ba 0.6667 0.3333 0.68441(3) 0.03239(14) Uani 1 3 d S . .
Ba2 Ba 0.0000 0.0000 0.0000 0.0561(2) Uani 1 6 d S . .
Ti1 Ti 0.6667 0.3333 0.30585(9) 0.01495(19) Uani 1 3 d S . .
O1 O 0.55643(15) 0.23276(15) 0.4144(2) 0.0176(4) Uani 1 1 d . . .
O2 O 0.54514(17) 0.29291(18) 0.1724(2) 0.0248(4) Uani 1 1 d . . .
O3 O 0.3727(2) 0.2037(2) 0.1524(3) 0.0399(6) Uani 1 1 d . . .
O6 O 0.5000(2) -0.0086(2) 0.3695(3) 0.0408(6) Uani 1 1 d . . .
O7 O 0.4582(3) 0.0338(3) 0.1696(3) 0.0525(8) Uani 1 1 d . . .
O5 O 0.2856(3) 0.1321(3) 0.6505(4) 0.0587(9) Uani 1 1 d . . .
O4 O 0.4525(2) 0.2210(3) 0.6953(3) 0.0497(8) Uani 1 1 d . . .
O1W O 0.6142(2) 0.1888(2) 0.9041(3) 0.0388(6) Uani 1 1 d D . .
O2W O 0.1491(7) 0.0880(13) 0.2175(14) 0.286(8) Uani 1 1 d . . .
O3W O 0.2212(9) 0.1346(17) -0.0708(11) 0.180(9) Uani 0.50 1 d P . .
C1 C 0.4515(2) 0.1922(2) 0.3718(3) 0.0186(5) Uani 1 1 d . . .
C2 C 0.4533(2) 0.2296(2) 0.2190(3) 0.0230(6) Uani 1 1 d . . .
C5 C 0.3954(2) 0.0729(2) 0.3793(3) 0.0241(6) Uani 1 1 d . . .
H5B H 0.3885 0.0513 0.4776 0.029 Uiso 1 1 calc R . .
H5A H 0.3259 0.0442 0.3399 0.029 Uiso 1 1 calc R . .
C6 C 0.4541(3) 0.0303(2) 0.2992(4) 0.0290(7) Uani 1 1 d . . .
C3 C 0.3966(2) 0.2354(3) 0.4638(3) 0.0257(6) Uani 1 1 d . . .
H3B H 0.4390 0.3109 0.4667 0.031 Uiso 1 1 calc R . .
H3A H 0.3304 0.2179 0.4205 0.031 Uiso 1 1 calc R . .
C4 C 0.3770(3) 0.1934(3) 0.6150(4) 0.0303(7) Uani 1 1 d . . .
N1 N 0.3952(3) 0.0500(3) -0.1085(3) 0.0425(8) Uani 1 1 d D . .
N2 N 0.1159(13) 0.0013(12) 0.501(3) 0.039(5) Uani 0.17 1 d P . .
H1 H 0.5000 0.0000 0.5000 0.047 Uiso 1 2 d S . .
H2 H 0.3385(16) -0.0036(17) -0.134(4) 0.047 Uiso 1 1 d D . .
H3 H 0.390(3) 0.1040(17) -0.120(4) 0.047 Uiso 1 1 d D . .
H4 H 0.405(3) 0.044(3) -0.0212(13) 0.047 Uiso 1 1 d D . .
H5 H 0.4453(19) 0.055(3) -0.157(3) 0.047 Uiso 1 1 d D . .
H1W1 H 0.636(4) 0.150(3) 0.869(4) 0.047 Uiso 1 1 d D . .
H1W2 H 0.634(4) 0.202(4) 0.9901(19) 0.047 Uiso 1 1 d D . .

loop_
_atom_site_aniso_label
_atom_site_aniso_U_11
_atom_site_aniso_U_22
_atom_site_aniso_U_33
_atom_site_aniso_U_23
_atom_site_aniso_U_13
_atom_site_aniso_U_12
Ba1 0.04191(17) 0.04191(17) 0.01334(18) 0.000 0.000 0.02096(9)
Ba2 0.0645(3) 0.0645(3) 0.0393(4) 0.000 0.000 0.03225(15)
Ti1 0.0173(3) 0.0173(3) 0.0103(4) 0.000 0.000 0.00864(13)
O1 0.0166(9) 0.0191(9) 0.0150(9) 0.0024(7) -0.0009(7) 0.0073(7)
O2 0.0251(10) 0.0306(11) 0.0156(10) 0.0047(8) -0.0027(8) 0.0117(9)
O3 0.0295(12) 0.0500(16) 0.0328(14) 0.0068(11) -0.0122(10) 0.0143(12)
O6 0.0585(17) 0.0545(17) 0.0289(13) -0.0051(12) -0.0057(12) 0.0428(15)
O7 0.098(3) 0.0597(19) 0.0218(13) 0.0015(12) 0.0018(15) 0.056(2)
O5 0.0457(17) 0.069(2) 0.0436(18) 0.0148(16) 0.0177(14) 0.0154(16)
O4 0.0465(16) 0.081(2) 0.0251(13) 0.0023(14) 0.0002(12) 0.0347(16)
O1W 0.0568(17) 0.0372(14) 0.0195(12) -0.0035(10) -0.0042(11) 0.0213(13)
O2W 0.079(5) 0.45(2) 0.223(12) 0.006(14) -0.058(6) 0.049(8)
O3W 0.062(6) 0.36(2) 0.048(6) -0.011(10) 0.002(5) 0.054(10)
C1 0.0177(12) 0.0180(12) 0.0196(13) 0.0010(10) -0.0017(10) 0.0086(10)
C2 0.0250(14) 0.0236(13) 0.0202(14) 0.0009(11) -0.0041(11) 0.0122(12)
C5 0.0227(14) 0.0168(13) 0.0287(15) 0.0018(11) -0.0001(11) 0.0069(11)
C6 0.0374(17) 0.0223(14) 0.0261(16) -0.0034(12) -0.0032(13) 0.0140(13)
C3 0.0263(14) 0.0304(15) 0.0262(15) 0.0031(12) 0.0025(12) 0.0184(13)
C4 0.0362(17) 0.0338(17) 0.0276(16) 0.0014(13) 0.0075(13) 0.0226(15)
N1 0.0409(17) 0.0473(19) 0.0241(15) 0.0054(13) -0.0026(13) 0.0106(15)
N2 0.019(7) 0.014(6) 0.091(16) -0.023(8) -0.020(8) 0.013(6)

loop_
_atom_type_symbol
_atom_type_description
_atom_type_scat_dispersion_real
_atom_type_scat_dispersion_imag
_atom_type_scat_source
C C 0.0033 0.0016 'International Tables Vol C Tables 4.2.6.8 and 6.1.1.4'
H H 0.0000 0.0000 'International Tables Vol C Tables 4.2.6.8 and 6.1.1.4'
N N 0.0061 0.0033 'International Tables Vol C Tables 4.2.6.8 and 6.1.1.4'
O O 0.0106 0.0060 'International Tables Vol C Tables 4.2.6.8 and 6.1.1.4'
Ti Ti 0.2776 0.4457 'International Tables Vol C Tables 4.2.6.8 and 6.1.1.4'
Ba Ba -0.3244 2.2819 'International Tables Vol C Tables 4.2.6.8 and 6.1.1.4'

loop_
_geom_angle_atom_site_label_1
_geom_angle_atom_site_label_2
_geom_angle_atom_site_label_3
_geom_angle
_geom_angle_site_symmetry_1
_geom_angle_site_symmetry_3
_geom_angle_publ_flag
O4 Ba1 O4 119.861(9) 2_655 . ?
O4 Ba1 O4 119.861(9) 2_655 3_665 ?
O4 Ba1 O4 119.861(8) . 3_665 ?
O4 Ba1 O1W 73.39(9) 2_655 2_655 ?
O4 Ba1 O1W 129.55(8) . 2_655 ?
O4 Ba1 O1W 64.26(9) 3_665 2_655 ?
O4 Ba1 O1W 64.26(9) 2_655 . ?
O4 Ba1 O1W 73.39(9) . . ?
O4 Ba1 O1W 129.55(8) 3_665 . ?
O1W Ba1 O1W 71.00(9) 2_655 . ?
O4 Ba1 O1W 129.55(8) 2_655 3_665 ?
O4 Ba1 O1W 64.26(9) . 3_665 ?
O4 Ba1 O1W 73.39(9) 3_665 3_665 ?
O1W Ba1 O1W 71.00(9) 2_655 3_665 ?
O1W Ba1 O1W 71.00(9) . 3_665 ?
O4 Ba1 O1 63.50(7) 2_655 2_655 ?
O4 Ba1 O1 116.99(7) . 2_655 ?
O4 Ba1 O1 95.06(8) 3_665 2_655 ?
O1W Ba1 O1 112.21(7) 2_655 2_655 ?
O1W Ba1 O1 123.39(7) . 2_655 ?
O1W Ba1 O1 165.61(7) 3_665 2_655 ?
O4 Ba1 O1 95.06(8) 2_655 . ?
O4 Ba1 O1 63.50(7) . . ?
O4 Ba1 O1 116.99(7) 3_665 . ?
O1W Ba1 O1 165.61(7) 2_655 . ?
O1W Ba1 O1 112.21(7) . . ?
O1W Ba1 O1 123.39(7) 3_665 . ?
O1 Ba1 O1 53.87(6) 2_655 . ?
O4 Ba1 O1 116.99(7) 2_655 3_665 ?
O4 Ba1 O1 95.06(7) . 3_665 ?
O4 Ba1 O1 63.50(7) 3_665 3_665 ?
O1W Ba1 O1 123.39(7) 2_655 3_665 ?
O1W Ba1 O1 165.61(7) . 3_665 ?
O1W Ba1 O1 112.21(7) 3_665 3_665 ?
O1 Ba1 O1 53.87(6) 2_655 3_665 ?
O1 Ba1 O1 53.87(6) . 3_665 ?
O4 Ba1 Ti1 92.14(6) 2_655 . ?
O4 Ba1 Ti1 92.14(6) . . ?
O4 Ba1 Ti1 92.14(6) 3_665 . ?
O1W Ba1 Ti1 137.89(6) 2_655 . ?
O1W Ba1 Ti1 137.89(6) . . ?
O1W Ba1 Ti1 137.89(6) 3_665 . ?
O1 Ba1 Ti1 31.54(4) 2_655 . ?
O1 Ba1 Ti1 31.54(4) . . ?
O1 Ba1 Ti1 31.54(4) 3_665 . ?
O2W Ba2 O2W 180.0(8) 4 . ?
O2W Ba2 O2W 72.5(4) 4 5 ?
O2W Ba2 O2W 107.5(4) . 5 ?
O2W Ba2 O2W 107.5(4) 4 2 ?
O2W Ba2 O2W 72.5(4) . 2 ?
O2W Ba2 O2W 180.0(7) 5 2 ?
O2W Ba2 O2W 107.5(4) 4 3 ?
O2W Ba2 O2W 72.5(4) . 3 ?
O2W Ba2 O2W 107.5(4) 5 3 ?
O2W Ba2 O2W 72.5(4) 2 3 ?
O2W Ba2 O2W 72.5(4) 4 6 ?
O2W Ba2 O2W 107.5(4) . 6 ?
O2W Ba2 O2W 72.5(4) 5 6 ?
O2W Ba2 O2W 107.5(4) 2 6 ?
O2W Ba2 O2W 180.0(3) 3 6 ?
O2W Ba2 O3W 119.2(5) 4 6 ?
O2W Ba2 O3W 60.8(5) . 6 ?
O2W Ba2 O3W 120.7(5) 5 6 ?
O2W Ba2 O3W 59.3(5) 2 6 ?
O2W Ba2 O3W 119.9(3) 3 6 ?
O2W Ba2 O3W 60.1(3) 6 6 ?
O2W Ba2 O3W 60.8(5) 4 3 ?
O2W Ba2 O3W 119.2(5) . 3 ?
O2W Ba2 O3W 59.3(5) 5 3 ?
O2W Ba2 O3W 120.7(5) 2 3 ?
O2W Ba2 O3W 60.1(3) 3 3 ?
O2W Ba2 O3W 119.9(3) 6 3 ?
O3W Ba2 O3W 180.0(10) 6 3 ?
O2W Ba2 O3W 60.1(3) 4 4 ?
O2W Ba2 O3W 119.9(3) . 4 ?
O2W Ba2 O3W 119.2(5) 5 4 ?
O2W Ba2 O3W 60.8(5) 2 4 ?
O2W Ba2 O3W 59.3(5) 3 4 ?
O2W Ba2 O3W 120.7(5) 6 4 ?
O3W Ba2 O3W 114.97(16) 6 4 ?
O3W Ba2 O3W 65.03(16) 3 4 ?
O2W Ba2 O3W 59.3(5) 4 2 ?
O2W Ba2 O3W 120.7(5) . 2 ?
O2W Ba2 O3W 119.9(3) 5 2 ?
O2W Ba2 O3W 60.1(3) 2 2 ?
O2W Ba2 O3W 119.2(5) 3 2 ?
O2W Ba2 O3W 60.8(5) 6 2 ?
O3W Ba2 O3W 65.03(16) 6 2 ?
O3W Ba2 O3W 114.97(16) 3 2 ?
O3W Ba2 O3W 65.03(16) 4 2 ?
O2W Ba2 O3W 119.9(3) 4 . ?
O2W Ba2 O3W 60.1(3) . . ?
O2W Ba2 O3W 60.8(5) 5 . ?
O2W Ba2 O3W 119.2(5) 2 . ?
O2W Ba2 O3W 120.7(5) 3 . ?
O2W Ba2 O3W 59.3(5) 6 . ?
O3W Ba2 O3W 65.03(16) 6 . ?
O3W Ba2 O3W 114.97(16) 3 . ?
O3W Ba2 O3W 180.0(11) 4 . ?
O3W Ba2 O3W 114.97(16) 2 . ?
O2W Ba2 O3W 120.7(5) 4 5 ?
O2W Ba2 O3W 59.3(5) . 5 ?
O2W Ba2 O3W 60.1(3) 5 5 ?
O2W Ba2 O3W 119.9(3) 2 5 ?
O2W Ba2 O3W 60.8(5) 3 5 ?
O2W Ba2 O3W 119.2(5) 6 5 ?
O3W Ba2 O3W 114.97(16) 6 5 ?
O3W Ba2 O3W 65.03(16) 3 5 ?
O3W Ba2 O3W 114.97(16) 4 5 ?
O3W Ba2 O3W 180.0(5) 2 5 ?
O3W Ba2 O3W 65.03(16) . 5 ?
O1 Ti1 O1 92.82(9) 2_655 . ?
O1 Ti1 O1 92.82(9) 2_655 3_665 ?
O1 Ti1 O1 92.82(9) . 3_665 ?
O1 Ti1 O2 79.28(9) 2_655 2_655 ?
O1 Ti1 O2 105.55(9) . 2_655 ?
O1 Ti1 O2 160.23(9) 3_665 2_655 ?
O1 Ti1 O2 105.55(9) 2_655 3_665 ?
O1 Ti1 O2 160.23(9) . 3_665 ?
O1 Ti1 O2 79.28(9) 3_665 3_665 ?
O2 Ti1 O2 85.38(10) 2_655 3_665 ?
O1 Ti1 O2 160.23(9) 2_655 . ?
O1 Ti1 O2 79.28(9) . . ?
O1 Ti1 O2 105.55(9) 3_665 . ?
O2 Ti1 O2 85.38(10) 2_655 . ?
O2 Ti1 O2 85.38(10) 3_665 . ?
O1 Ti1 Ba1 56.75(6) 2_655 . ?
O1 Ti1 Ba1 56.75(6) . . ?
O1 Ti1 Ba1 56.75(6) 3_665 . ?
O2 Ti1 Ba1 128.47(7) 2_655 . ?
O2 Ti1 Ba1 128.47(7) 3_665 . ?
O2 Ti1 Ba1 128.47(7) . . ?
C1 O1 Ti1 121.12(17) . . ?
C1 O1 Ba1 131.60(16) . . ?
Ti1 O1 Ba1 91.71(7) . . ?
C2 O2 Ti1 117.51(19) . . ?
C4 O4 Ba1 138.9(2) . . ?
O1 C1 C3 111.1(2) . . ?
O1 C1 C5 108.9(2) . . ?
C3 C1 C5 111.1(2) . . ?
O1 C1 C2 107.2(2) . . ?
C3 C1 C2 107.4(2) . . ?
C5 C1 C2 111.1(2) . . ?
O3 C2 O2 124.2(3) . . ?
O3 C2 C1 121.8(3) . . ?
O2 C2 C1 113.9(2) . . ?
C6 C5 C1 111.4(3) . . ?
O7 C6 O6 120.9(3) . . ?
O7 C6 C5 120.7(3) . . ?
O6 C6 C5 118.4(3) . . ?
C4 C3 C1 113.1(3) . . ?
O4 C4 O5 123.4(4) . . ?
O4 C4 C3 118.8(3) . . ?
O5 C4 C3 117.8(3) . . ?
N2 N2 N2 119.99(5) 5_556 6_556 ?

loop_
_geom_bond_atom_site_label_1
_geom_bond_atom_site_label_2
_geom_bond_distance
_geom_bond_site_symmetry_2
_geom_bond_publ_flag
Ba1 O4 2.747(3) 2_655 ?
Ba1 O4 2.747(3) . ?
Ba1 O4 2.747(3) 3_665 ?
Ba1 O1W 2.797(3) 2_655 ?
Ba1 O1W 2.797(3) . ?
Ba1 O1W 2.797(3) 3_665 ?
Ba1 O1 2.992(2) 2_655 ?
Ba1 O1 2.992(2) . ?
Ba1 O1 2.992(2) 3_665 ?
Ba1 Ti1 3.5758(9) . ?
Ba2 O2W 2.813(10) 4 ?
Ba2 O2W 2.813(10) . ?
Ba2 O2W 2.813(10) 5 ?
Ba2 O2W 2.813(10) 2 ?
Ba2 O2W 2.813(10) 3 ?
Ba2 O2W 2.813(10) 6 ?
Ba2 O3W 2.934(12) 6 ?
Ba2 O3W 2.934(12) 3 ?
Ba2 O3W 2.934(12) 4 ?
Ba2 O3W 2.934(12) 2 ?
Ba2 O3W 2.934(12) . ?
Ba2 O3W 2.934(12) 5 ?
Ti1 O1 1.871(2) 2_655 ?
Ti1 O1 1.871(2) . ?
Ti1 O1 1.871(2) 3_665 ?
Ti1 O2 2.026(2) 2_655 ?
Ti1 O2 2.026(2) 3_665 ?
Ti1 O2 2.026(2) . ?
O1 C1 1.415(3) . ?
O2 C2 1.283(4) . ?
O3 C2 1.228(4) . ?
O6 C6 1.275(4) . ?
O7 C6 1.226(4) . ?
O5 C4 1.240(5) . ?
O4 C4 1.239(5) . ?
C1 C3 1.532(4) . ?
C1 C5 1.531(4) . ?
C1 C2 1.541(4) . ?
C5 C6 1.507(5) . ?
C3 C4 1.526(5) . ?
N2 N2 1.706(15) 5_556 ?
N2 N2 1.706(15) 6_556 ?

loop_
_geom_hbond_atom_site_label_D
_geom_hbond_atom_site_label_H
_geom_hbond_atom_site_label_A
_geom_hbond_distance_DH
_geom_hbond_distance_HA
_geom_hbond_distance_DA
_geom_hbond_angle_DHA
_geom_hbond_site_symmetry_A
O6 H1 O6 1.239(3) 1.239(3) 2.478(6) 180.0 4_656
